data_5910127
loop_
_publ_author_name
'Wyckoff, R. W. G.'

_publ_section_title
;
Pages 233 & 238 from the second edition of Structure of Crystals by Wyckoff
R W G.published by The Chemical Catalog Company, INC, New York in 1931.
;
_journal_name_full 'The second edition of Structure of Crystals'
_journal_page_first 233
_journal_page_last 238
_journal_year 1931
_chemical_formula_structural NiCl2
_chemical_formula_sum 'Cl2 Ni'
_chemical_name_systematic 'Nickel chloride'
_symmetry_cell_setting trigonal
_symmetry_Int_Tables_number 166
_symmetry_space_group_name_H-M 'R -3 m'
_audit_creation_date 2005-30-10
_audit_creation_method
;
Pages 233 & 238 from the second edition of Structure of Crystals by Wyckoff
R W G.published by The Chemical Catalog Company, INC, New York in 1931.
;
_audit_update_record 'created by Girish Upreti, Portland State University'
_cell_angle_alpha 33.36
_cell_angle_beta 33.36
_cell_angle_gamma 33.6
_cell_length_a 6.13
_cell_length_b 6.13
_cell_length_c 6.13
_cell_volume 62.291
_cod_original_formula_sum 'Ni Cl2'
_cod_database_code 5910127

loop_
_atom_site_label
_atom_site_fract_x
_atom_site_fract_y
_atom_site_fract_z
Ni 0. 0. 0.
Cl 0.25 0.25 0.25
